data_7249953
loop_
_publ_author_name
'Correia, Gilvan A.'
'Franco, Chris H. J.'
'Kirillova, Marina V.'
'Gallou, Fabrice'
'Kirillov, Alexander M.'

_publ_section_title
;
 Adding value to terpenes: copper-catalyzed oxidation of \a-pinene in
 water under micellar conditions
;
_journal_issue 12
_journal_name_full 'Green Chemistry'
_journal_page_first 3178
_journal_page_last 3185
_journal_paper_doi 10.1039/D4GC06525E
_journal_volume 27
_journal_year 2025
_chemical_formula_moiety 'C11 H11 Cu2 N3 O8, C8 H3 N O5, O'
_chemical_formula_sum 'C19 H14 Cu2 N4 O14'
_chemical_formula_weight 649.42
_space_group_crystal_system triclinic
_space_group_IT_number 2
_space_group_name_Hall '-P 1'
_space_group_name_H-M_alt 'P -1'
_atom_sites_solution_hydrogens mixed
_audit_creation_date 2024-09-23
_audit_creation_method
;
Olex2 1.5
(compiled 2024.02.16 svn.r378c4104 for OlexSys, GUI svn.r6928)
;
_audit_update_record
;
2024-09-23 deposited with the CCDC.	2025-02-14 downloaded from the CCDC.
;
_cell_angle_alpha 105.24(2)
_cell_angle_beta 96.014(15)
_cell_angle_gamma 90.575(15)
_cell_formula_units_Z 2
_cell_length_a 8.169(3)
_cell_length_b 9.891(5)
_cell_length_c 14.098(6)
_cell_measurement_reflns_used 3085
_cell_measurement_temperature 298
_cell_measurement_theta_max 26.784
_cell_measurement_theta_min 2.270
_cell_volume 1092.2(8)
_computing_cell_refinement 'SAINT V8.40B (?, 2016)'
_computing_data_reduction 'SAINT V8.40B (?, 2016)'
_computing_molecular_graphics 'Olex2 1.5 (Dolomanov et al., 2009)'
_computing_publication_material 'Olex2 1.5 (Dolomanov et al., 2009)'
_computing_structure_refinement 'SHELXL 2019/3 (Sheldrick, 2015)'
_computing_structure_solution 'SHELXT 2018/2 (Sheldrick, 2018)'
_diffrn_ambient_temperature 298.00
_diffrn_detector_area_resol_mean 8
_diffrn_measured_fraction_theta_full 0.998
_diffrn_measured_fraction_theta_max 0.998
_diffrn_measurement_device_type 'Bruker APEX-II CCD'
_diffrn_measurement_method '\w and \f scans'
_diffrn_radiation_monochromator graphite
_diffrn_radiation_type MoK\a
_diffrn_radiation_wavelength 0.71075
_diffrn_reflns_av_R_equivalents 0.0980
_diffrn_reflns_av_unetI/netI 0.0610
_diffrn_reflns_Laue_measured_fraction_full 0.998
_diffrn_reflns_Laue_measured_fraction_max 0.998
_diffrn_reflns_limit_h_max 9
_diffrn_reflns_limit_h_min -9
_diffrn_reflns_limit_k_max 11
_diffrn_reflns_limit_k_min -11
_diffrn_reflns_limit_l_max 16
_diffrn_reflns_limit_l_min -16
_diffrn_reflns_number 22581
_diffrn_reflns_point_group_measured_fraction_full 0.998
_diffrn_reflns_point_group_measured_fraction_max 0.998
_diffrn_reflns_theta_full 25.000
_diffrn_reflns_theta_max 25.349
_diffrn_reflns_theta_min 1.507
_diffrn_source 'sealed tube'
_exptl_absorpt_coefficient_mu 2.037
_exptl_absorpt_correction_T_max 0.7455
_exptl_absorpt_correction_T_min 0.6564
_exptl_absorpt_correction_type multi-scan
_exptl_absorpt_process_details
;
SADABS-2016/2 (Bruker,2016/2) was used for absorption correction.
wR2(int) was 0.0732 before and 0.0634 after correction.
The Ratio of minimum to maximum transmission is 0.8805.
The \l/2 correction factor is Not present.
;
_exptl_crystal_colour 'light blue'
_exptl_crystal_colour_modifier light
_exptl_crystal_colour_primary blue
_exptl_crystal_density_diffrn 1.975
_exptl_crystal_description plate
_exptl_crystal_F_000 652
_exptl_crystal_size_max 0.18
_exptl_crystal_size_mid 0.15
_exptl_crystal_size_min 0.08
_refine_diff_density_max 0.777
_refine_diff_density_min -1.012
_refine_diff_density_rms 0.144
_refine_ls_extinction_method none
_refine_ls_goodness_of_fit_ref 1.063
_refine_ls_hydrogen_treatment mixed
_refine_ls_matrix_type full
_refine_ls_number_parameters 366
_refine_ls_number_reflns 3991
_refine_ls_number_restraints 22
_refine_ls_restrained_S_all 1.075
_refine_ls_R_factor_all 0.0999
_refine_ls_R_factor_gt 0.0656
_refine_ls_shift/su_max 0.000
_refine_ls_shift/su_mean 0.000
_refine_ls_structure_factor_coef Fsqd
_refine_ls_weighting_details 'w=1/[\s^2^(Fo^2^)+(0.0814P)^2^+6.5091P] where P=(Fo^2^+2Fc^2^)/3'
_refine_ls_weighting_scheme calc
_refine_ls_wR_factor_gt 0.1633
_refine_ls_wR_factor_ref 0.1852
_reflns_Friedel_coverage 0.000
_reflns_number_gt 2811
_reflns_number_total 3991
_reflns_threshold_expression 'I > 2\s(I)'
_cod_data_source_file d4gc06525e2.cif
_cod_data_source_block compound_02_micellar
_cod_depositor_comments 'Adding full bibliography for 7249952--7249954.cif.'
_cod_original_cell_volume 1092.1(8)
_cod_database_code 7249953
_shelx_shelxl_version_number 2019/3
_shelx_space_group_comment
;
The symmetry employed for this shelxl refinement is uniquely defined
by the following loop, which should always be used as a source of
symmetry information in preference to the above space-group names.
They are only intended as comments.
;
_shelx_estimated_absorpt_t_max 0.854
_shelx_estimated_absorpt_t_min 0.711
_olex2_refinement_description
;
1. Fixed Uiso
 At 1.2 times of:
  All C(H) groups, All C(H,H) groups, All N(H,H) groups
 At 1.5 times of:
  All O(H,H) groups
2. Restrained distances
 H7A-O7
 0.85 with sigma of 0.02
3. Rigid bond restraints
 C13, C12, C24, C10, C9, C16, C14, C17, N2
 with sigma for 1-2 distances of 0.01 and sigma for 1-3 distances of 0.01
4. Uiso/Uaniso restraints and constraints
Uanis(C19) = Uanis(C20)
Uanis(C22) = Uanis(C21)
Uanis(O12) = Uanis(N2)
Uanis(C14) = Uanis(C15)
Uanis(O11) = Uanis(O10)
5. Others
 Sof(C15)=1-FVAR(1)
 Sof(C14)=FVAR(1)
 Sof(C20)=1-FVAR(2)
 Sof(C19)=FVAR(2)
 Sof(C21)=1-FVAR(3)
 Sof(C22)=FVAR(3)
 Fixed Sof: O10(0.5) O11(0.5)
6.a Rotating group:
 O14(H14A,H14B)
6.b Secondary CH2 refined with riding coordinates:
 N3(H3A,H3B), N4(H4A,H4B), C18(H18A,H18B)
6.c Aromatic/amide H refined with riding coordinates:
 C7(H7), C5(H5), C3(H3), C24(H24), C13(H13)
;
_olex2_submission_special_instructions 'No special instructions were received'
_publcif_funding_html
;
;

loop_
_space_group_symop_operation_xyz
'x, y, z'
'-x, -y, -z'

loop_
_atom_site_label
_atom_site_type_symbol
_atom_site_fract_x
_atom_site_fract_y
_atom_site_fract_z
_atom_site_U_iso_or_equiv
_atom_site_adp_type
_atom_site_occupancy
_atom_site_site_symmetry_order
_atom_site_calc_flag
_atom_site_refinement_flags_posn
_atom_site_refinement_flags_adp
_atom_site_refinement_flags_occupancy
_atom_site_disorder_assembly
_atom_site_disorder_group
Cu2 Cu -0.03586(11) 0.10365(9) 0.20770(7) 0.0310(3) Uani 1 1 d . . . . .
Cu1 Cu 0.35930(10) 0.14189(9) 0.32828(7) 0.0283(3) Uani 1 1 d . . . . .
N3 N 0.4340(8) -0.0498(7) 0.3248(6) 0.0415(17) Uani 1 1 d . . . . .
H3A H 0.488787 -0.081878 0.272576 0.050 Uiso 1 1 calc R U . . .
H3B H 0.501296 -0.047443 0.379127 0.050 Uiso 1 1 calc R U . . .
O1 O 0.5602(6) 0.2388(6) 0.3992(5) 0.0421(15) Uani 1 1 d . . . . .
O2 O 0.7507(6) 0.1014(6) 0.3275(4) 0.0444(15) Uani 1 1 d . . . . .
O3 O 0.7360(6) 0.6724(5) 0.6500(4) 0.0366(13) Uani 1 1 d . . . . .
O4 O 0.9900(6) 0.6949(5) 0.7338(4) 0.0345(13) Uani 1 1 d . . . . .
O6 O 1.2925(7) 0.1328(7) 0.5261(5) 0.0537(17) Uani 1 1 d . . . . .
O5 O 1.3734(8) 0.3257(8) 0.6331(6) 0.076(3) Uani 1 1 d . . . . .
O9 O 0.7171(17) 0.5725(17) 0.1645(11) 0.153(5) Uani 1 1 d . . . . .
O8 O 0.1557(10) 0.0946(7) 0.0626(5) 0.064(2) Uani 1 1 d . . . . .
O13 O 0.1475(6) 0.0490(5) 0.2844(4) 0.0368(13) Uani 1 1 d . . . . .
O14 O -0.2126(8) 0.1446(8) 0.1116(6) 0.0626(19) Uani 1 1 d . . . . .
H14A H -0.237616 0.241302 0.122316 0.094 Uiso 1 1 d R U . . .
H14B H -0.185895 0.126823 0.045296 0.094 Uiso 1 1 d R U . . .
N4 N -0.0931(9) -0.1008(7) 0.1600(6) 0.0470(19) Uani 1 1 d . . . . .
H4A H -0.201509 -0.115912 0.155744 0.056 Uiso 1 1 calc R U . . .
H4B H -0.060402 -0.135808 0.100410 0.056 Uiso 1 1 calc R U . . .
C7 C 0.9889(8) 0.2276(7) 0.4880(5) 0.0250(15) Uani 1 1 d . . . . .
H7 H 1.017151 0.142779 0.447294 0.030 Uiso 1 1 calc R U . . .
C5 C 1.0680(8) 0.4327(7) 0.6250(5) 0.0250(15) Uani 1 1 d . . . . .
H5 H 1.147001 0.481601 0.674895 0.030 Uiso 1 1 calc R U . . .
C3 C 0.7937(8) 0.4068(7) 0.5376(5) 0.0246(15) Uani 1 1 d . . . . .
H3 H 0.688449 0.440359 0.530399 0.030 Uiso 1 1 calc R U . . .
C14 C 0.139(2) 0.513(2) 0.045(3) 0.035(5) Uani 0.73(9) 1 d . U P . .
C22 C -0.0080(17) -0.1674(12) 0.2320(12) 0.056(4) Uani 0.77(2) 1 d . . P . .
C19 C 0.1675(18) -0.1013(14) 0.2408(18) 0.044(5) Uani 0.68(3) 1 d . . P . .
C18 C 0.2892(11) -0.1432(9) 0.3187(9) 0.055(3) Uani 1 1 d . . . . .
H18A H 0.303876 -0.230633 0.269965 0.066 Uiso 1 1 calc R U . . .
H18B H 0.289360 -0.164494 0.382049 0.066 Uiso 1 1 calc R U . . .
C1 C 0.7057(8) 0.1982(7) 0.3926(6) 0.0272(16) Uani 1 1 d . . . . .
C23 C 0.8313(8) 0.2789(7) 0.4750(5) 0.0236(14) Uani 1 1 d . . . . .
C6 C 1.1013(8) 0.3056(7) 0.5625(5) 0.0255(15) Uani 1 1 d . . . . .
C4 C 0.9125(8) 0.4856(7) 0.6112(5) 0.0239(14) Uani 1 1 d . . . . .
C8 C 0.8754(8) 0.6306(7) 0.6704(5) 0.0258(15) Uani 1 1 d . . . . .
N1 N 1.2684(8) 0.2497(8) 0.5754(5) 0.0387(16) Uani 1 1 d . . . . .
O7 O 0.4256(11) 0.1381(11) 0.1586(7) 0.087(3) Uani 1 1 d D . . . .
C9 C 0.291(2) 0.1719(15) 0.1041(12) 0.095(4) Uani 1 1 d . U . . .
C10 C 0.2981(18) 0.3258(14) 0.0990(11) 0.089(4) Uani 1 1 d . U . . .
C24 C 0.4197(16) 0.4153(14) 0.1363(9) 0.079(4) Uani 1 1 d . U . . .
H24 H 0.501781 0.391298 0.179208 0.095 Uiso 1 1 calc R U . . .
C12 C 0.4341(18) 0.5343(16) 0.1181(11) 0.089(4) Uani 1 1 d . U . . .
C13 C 0.296(2) 0.5931(15) 0.0732(12) 0.098(4) Uani 1 1 d . U . . .
H13 H 0.306505 0.681463 0.062429 0.118 Uiso 1 1 calc R U . . .
N2 N -0.002(2) 0.5659(16) 0.0007(15) 0.152(4) Uani 1 1 d . U . . .
C16 C 0.1541(17) 0.3796(14) 0.0577(12) 0.091(4) Uani 1 1 d . U . . .
O12 O 0.0217(18) 0.6918(13) -0.0122(12) 0.152(4) Uani 1 1 d . . . . .
C17 C 0.583(2) 0.6293(16) 0.1453(12) 0.091(4) Uani 1 1 d . U . . .
O10 O 0.5787(19) 0.7543(16) 0.1496(13) 0.072(3) Uani 0.5 1 d . . P . .
O11 O 0.5267(19) 0.8643(15) 0.1029(13) 0.072(3) Uani 0.5 1 d . . P . .
O15 O 0.665(3) 0.359(2) 0.0556(19) 0.255(10) Uani 1 1 d . . . . .
C15 C 0.149(8) 0.495(6) 0.012(5) 0.035(5) Uani 0.27(9) 1 d . . P . .
C21 C 0.087(6) -0.171(4) 0.184(4) 0.056(4) Uani 0.23(2) 1 d . . P . .
C20 C 0.133(4) -0.096(3) 0.295(4) 0.044(5) Uani 0.32(3) 1 d . . P . .
H7A H 0.474(10) 0.059(5) 0.150(6) 0.04(2) Uiso 1 1 d D . . . .

loop_
_atom_site_aniso_label
_atom_site_aniso_U_11
_atom_site_aniso_U_22
_atom_site_aniso_U_33
_atom_site_aniso_U_23
_atom_site_aniso_U_13
_atom_site_aniso_U_12
Cu2 0.0281(5) 0.0224(5) 0.0368(6) 0.0027(4) -0.0084(4) 0.0023(4)
Cu1 0.0200(5) 0.0211(5) 0.0388(6) 0.0017(4) -0.0041(4) 0.0041(3)
N3 0.027(3) 0.031(4) 0.062(5) 0.010(3) -0.010(3) 0.003(3)
O1 0.021(3) 0.032(3) 0.059(4) -0.010(3) -0.004(2) 0.006(2)
O2 0.027(3) 0.045(3) 0.049(4) -0.012(3) 0.010(2) -0.002(2)
O3 0.021(3) 0.020(3) 0.060(4) -0.002(2) 0.001(2) 0.007(2)
O4 0.032(3) 0.023(3) 0.042(3) 0.004(2) -0.011(2) 0.007(2)
O6 0.043(3) 0.053(4) 0.056(4) 0.000(3) -0.004(3) 0.031(3)
O5 0.035(4) 0.068(5) 0.097(6) -0.011(4) -0.031(4) 0.021(3)
O9 0.105(10) 0.180(14) 0.166(13) 0.034(11) 0.007(9) -0.002(9)
O8 0.080(5) 0.049(4) 0.060(4) 0.016(3) -0.014(4) -0.015(4)
O13 0.024(3) 0.022(3) 0.060(4) 0.009(3) -0.009(2) 0.000(2)
O14 0.055(4) 0.063(5) 0.069(5) 0.028(4) -0.020(4) 0.001(3)
N4 0.046(4) 0.035(4) 0.052(5) 0.005(3) -0.013(3) 0.000(3)
C7 0.021(3) 0.025(4) 0.033(4) 0.011(3) 0.007(3) 0.007(3)
C5 0.024(4) 0.026(4) 0.027(4) 0.010(3) 0.002(3) 0.006(3)
C3 0.023(3) 0.022(3) 0.031(4) 0.009(3) 0.005(3) 0.007(3)
C14 0.049(6) 0.026(7) 0.031(15) 0.002(9) 0.030(8) 0.002(5)
C22 0.041(8) 0.028(5) 0.093(11) 0.021(6) -0.031(7) -0.007(5)
C19 0.023(7) 0.021(5) 0.085(15) 0.017(9) -0.014(8) -0.001(4)
C18 0.042(5) 0.029(5) 0.093(8) 0.018(5) -0.010(5) -0.001(4)
C1 0.024(4) 0.021(4) 0.037(4) 0.009(3) 0.003(3) 0.001(3)
C23 0.021(3) 0.023(3) 0.028(4) 0.009(3) 0.005(3) 0.003(3)
C6 0.016(3) 0.030(4) 0.033(4) 0.014(3) -0.003(3) 0.006(3)
C4 0.026(4) 0.021(3) 0.026(4) 0.009(3) 0.002(3) 0.005(3)
C8 0.024(4) 0.025(4) 0.029(4) 0.008(3) 0.002(3) 0.002(3)
N1 0.027(3) 0.048(4) 0.039(4) 0.008(3) 0.000(3) 0.019(3)
O7 0.077(6) 0.099(7) 0.102(7) 0.053(6) 0.019(5) 0.022(5)
C9 0.126(13) 0.074(7) 0.091(10) 0.032(8) 0.018(9) 0.007(7)
C10 0.091(9) 0.068(7) 0.101(10) 0.020(7) -0.016(7) 0.011(5)
C24 0.085(8) 0.085(8) 0.070(8) 0.038(7) -0.018(6) -0.020(6)
C12 0.079(7) 0.085(8) 0.099(11) 0.019(8) 0.003(7) -0.001(6)
C13 0.120(8) 0.063(8) 0.106(11) 0.018(7) 0.001(8) -0.002(6)
N2 0.172(8) 0.099(7) 0.198(11) 0.072(8) -0.002(8) 0.041(7)
C16 0.080(8) 0.067(7) 0.119(12) 0.019(7) -0.009(7) 0.008(6)
O12 0.172(8) 0.099(7) 0.198(11) 0.072(8) -0.002(8) 0.041(7)
C17 0.087(8) 0.078(9) 0.100(11) 0.004(8) 0.026(8) -0.007(7)
O10 0.069(7) 0.045(6) 0.097(9) 0.010(6) 0.012(6) -0.009(5)
O11 0.069(7) 0.045(6) 0.097(9) 0.010(6) 0.012(6) -0.009(5)
O15 0.32(3) 0.151(16) 0.32(3) 0.085(17) 0.07(2) 0.013(17)
C15 0.049(6) 0.026(7) 0.031(15) 0.002(9) 0.030(8) 0.002(5)
C21 0.041(8) 0.028(5) 0.093(11) 0.021(6) -0.031(7) -0.007(5)
C20 0.023(7) 0.021(5) 0.085(15) 0.017(9) -0.014(8) -0.001(4)

loop_
_atom_type_symbol
_atom_type_description
_atom_type_scat_dispersion_real
_atom_type_scat_dispersion_imag
_atom_type_scat_source
C C 0.0033 0.0016 'International Tables Vol C Tables 4.2.6.8 and 6.1.1.4'
H H 0.0000 0.0000 'International Tables Vol C Tables 4.2.6.8 and 6.1.1.4'
Cu Cu 0.3201 1.2651 'International Tables Vol C Tables 4.2.6.8 and 6.1.1.4'
N N 0.0061 0.0033 'International Tables Vol C Tables 4.2.6.8 and 6.1.1.4'
O O 0.0106 0.0060 'International Tables Vol C Tables 4.2.6.8 and 6.1.1.4'

loop_
_geom_angle_atom_site_label_1
_geom_angle_atom_site_label_2
_geom_angle_atom_site_label_3
_geom_angle
_geom_angle_site_symmetry_1
_geom_angle_site_symmetry_3
_geom_angle_publ_flag
O4 Cu2 O14 90.4(3) 2_666 . ?
O4 Cu2 N4 174.4(3) 2_666 . ?
O13 Cu2 O4 94.2(2) . 2_666 ?
O13 Cu2 O14 172.0(3) . . ?
O13 Cu2 N4 85.0(3) . . ?
N4 Cu2 O14 91.1(3) . . ?
O1 Cu1 N3 95.8(2) . . ?
O1 Cu1 O3 86.4(2) . 2_666 ?
O3 Cu1 N3 170.2(3) 2_666 . ?
O13 Cu1 N3 84.0(2) . . ?
O13 Cu1 O1 168.3(3) . . ?
O13 Cu1 O3 92.0(2) . 2_666 ?
Cu1 N3 H3A 109.8 . . ?
Cu1 N3 H3B 109.8 . . ?
H3A N3 H3B 108.3 . . ?
C18 N3 Cu1 109.2(5) . . ?
C18 N3 H3A 109.8 . . ?
C18 N3 H3B 109.8 . . ?
C1 O1 Cu1 127.6(5) . . ?
C8 O3 Cu1 134.0(5) . 2_666 ?
C8 O4 Cu2 130.6(5) . 2_666 ?
Cu1 O13 Cu2 128.6(3) . . ?
C19 O13 Cu2 106.9(7) . . ?
C19 O13 Cu1 109.7(6) . . ?
C19 O13 C20 32.5(15) . . ?
C20 O13 Cu2 114.8(13) . . ?
C20 O13 Cu1 115.6(13) . . ?
Cu2 O14 H14A 115.2 . . ?
Cu2 O14 H14B 115.0 . . ?
H14A O14 H14B 98.7 . . ?
Cu2 N4 H4A 110.3 . . ?
Cu2 N4 H4B 110.3 . . ?
H4A N4 H4B 108.6 . . ?
C22 N4 Cu2 107.0(6) . . ?
C22 N4 H4A 110.3 . . ?
C22 N4 H4B 110.3 . . ?
C23 C7 H7 120.8 . . ?
C6 C7 H7 120.8 . . ?
C6 C7 C23 118.5(7) . . ?
C6 C5 H5 121.0 . . ?
C6 C5 C4 118.0(6) . . ?
C4 C5 H5 121.0 . . ?
C23 C3 H3 119.5 . . ?
C23 C3 C4 121.0(6) . . ?
C4 C3 H3 119.5 . . ?
N2 C14 C13 168(4) 2_565 . ?
N2 C14 C13 122.3(16) . . ?
N2 C14 N2 55.8(13) 2_565 . ?
N2 C14 C16 71.1(12) 2_565 . ?
C16 C14 C13 110.8(15) . . ?
C16 C14 N2 126.6(17) . . ?
N4 C22 C19 99.6(11) . . ?
C20 C22 N4 118.7(18) . . ?
C20 C22 C19 31.8(16) . . ?
O13 C19 C22 104.0(12) . . ?
C21 C19 O13 127(3) . . ?
C21 C19 C22 44(3) . . ?
C20 C19 O13 75(3) . . ?
C20 C19 C22 66(3) . . ?
C20 C19 C21 109(5) . . ?
N3 C18 H18A 107.8 . . ?
N3 C18 H18B 107.8 . . ?
H18A C18 H18B 107.1 . . ?
C20 C18 N3 118.1(16) . . ?
C20 C18 H18A 107.8 . . ?
C20 C18 H18B 107.8 . . ?
O1 C1 C23 114.5(6) . . ?
O2 C1 O1 126.3(7) . . ?
O2 C1 C23 119.2(6) . . ?
C7 C23 C1 120.2(6) . . ?
C3 C23 C7 119.1(6) . . ?
C3 C23 C1 120.7(6) . . ?
C7 C6 C5 123.7(6) . . ?
C7 C6 N1 117.9(6) . . ?
C5 C6 N1 118.4(6) . . ?
C5 C4 C3 119.6(6) . . ?
C5 C4 C8 120.2(6) . . ?
C3 C4 C8 120.1(6) . . ?
O3 C8 O4 128.1(7) . . ?
O3 C8 C4 116.0(6) . . ?
O4 C8 C4 115.9(6) . . ?
O6 N1 O5 124.1(7) . . ?
O6 N1 C6 118.0(6) . . ?
O5 N1 C6 117.8(7) . . ?
C9 O7 H7A 129(6) . . ?
O8 C9 O7 129.1(12) . . ?
O8 C9 C10 117.9(13) . . ?
O7 C9 C10 112.9(13) . . ?
C24 C10 C9 125.6(13) . . ?
C24 C10 C16 116.1(13) . . ?
C16 C10 C9 118.0(13) . . ?
C10 C24 H24 117.9 . . ?
C12 C24 C10 124.2(14) . . ?
C12 C24 H24 117.9 . . ?
C24 C12 C13 120.8(14) . . ?
C24 C12 C17 125.8(15) . . ?
C13 C12 C17 113.3(14) . . ?
C14 C13 H13 120.2 . . ?
C12 C13 C14 119.6(14) . . ?
C12 C13 H13 120.2 . . ?
C14 N2 C14 124.2(13) 2_565 . ?
C14 N2 C16 55.4(12) 2_565 2_565 ?
C14 N2 C16 175(2) . 2_565 ?
C14 N2 C15 19.0(18) . . ?
C14 N2 C15 118(3) 2_565 . ?
N2 N2 C14 64.5(18) 2_565 2_565 ?
N2 N2 C14 59.7(15) 2_565 . ?
N2 N2 C16 120(2) 2_565 2_565 ?
N2 N2 O12 166(3) 2_565 . ?
N2 N2 C15 67(3) 2_565 2_565 ?
N2 N2 C15 57(3) 2_565 . ?
O12 N2 C14 114.3(18) . . ?
O12 N2 C14 120.1(16) . 2_565 ?
O12 N2 C16 65.2(10) . 2_565 ?
O12 N2 C15 113(3) . . ?
C15 N2 C14 123(3) 2_565 . ?
C15 N2 C14 20(2) 2_565 2_565 ?
C15 N2 C16 156(3) . 2_565 ?
C15 N2 C16 59(3) 2_565 2_565 ?
C15 N2 O12 122(3) 2_565 . ?
C15 N2 C15 124(3) 2_565 . ?
C14 C16 C10 126.3(15) . . ?
C14 C16 N2 53.6(12) . 2_565 ?
C14 C16 O12 102.2(12) . 2_565 ?
C10 C16 N2 173.2(16) . 2_565 ?
C10 C16 O12 131.5(12) . 2_565 ?
O12 C16 N2 49.0(8) 2_565 2_565 ?
N2 O12 C16 65.8(12) . 2_565 ?
O9 C17 C12 115.6(15) . . ?
O10 C17 O9 121.8(17) . . ?
O10 C17 C12 122.6(17) . . ?
C17 O10 O11 148.7(17) . . ?
N2 C15 N2 56(3) 2_565 . ?
C19 C21 C20 30(2) . . ?
O13 C20 C21 98(3) . . ?
C22 C20 O13 109(2) . . ?
C22 C20 C21 42(2) . . ?
C19 C20 O13 73(3) . . ?
C19 C20 C22 82(4) . . ?
C19 C20 C18 84(3) . . ?
C19 C20 C21 41(3) . . ?
C18 C20 O13 110(2) . . ?
C18 C20 C22 131(3) . . ?
C18 C20 C21 105(3) . . ?

loop_
_geom_bond_atom_site_label_1
_geom_bond_atom_site_label_2
_geom_bond_distance
_geom_bond_site_symmetry_2
_geom_bond_publ_flag
Cu2 O4 1.961(5) 2_666 ?
Cu2 O13 1.921(5) . ?
Cu2 O14 1.993(6) . ?
Cu2 N4 1.990(7) . ?
Cu1 N3 1.987(7) . ?
Cu1 O1 1.932(5) . ?
Cu1 O3 1.964(5) 2_666 ?
Cu1 O13 1.915(5) . ?
N3 H3A 0.8900 . ?
N3 H3B 0.8900 . ?
N3 C18 1.475(11) . ?
O1 C1 1.264(9) . ?
O2 C1 1.229(9) . ?
O3 C8 1.246(8) . ?
O4 C8 1.262(8) . ?
O6 N1 1.212(9) . ?
O5 N1 1.217(9) . ?
O9 C17 1.271(18) . ?
O8 C9 1.325(17) . ?
O13 C19 1.469(16) . ?
O13 C20 1.48(3) . ?
O14 H14A 0.9558 . ?
O14 H14B 0.9538 . ?
N4 H4A 0.8900 . ?
N4 H4B 0.8900 . ?
N4 C22 1.470(14) . ?
C7 H7 0.9300 . ?
C7 C23 1.401(9) . ?
C7 C6 1.377(10) . ?
C5 H5 0.9300 . ?
C5 C6 1.381(10) . ?
C5 C4 1.393(9) . ?
C3 H3 0.9300 . ?
C3 C23 1.397(10) . ?
C3 C4 1.405(10) . ?
C14 C13 1.46(2) . ?
C14 N2 1.36(3) 2_565 ?
C14 N2 1.42(3) . ?
C14 C16 1.39(2) . ?
C22 C19 1.55(2) . ?
C22 C20 1.43(4) . ?
C19 C21 1.06(4) . ?
C19 C20 0.83(4) . ?
C18 H18A 0.9700 . ?
C18 H18B 0.9700 . ?
C18 C20 1.40(3) . ?
C1 C23 1.512(10) . ?
C6 N1 1.490(8) . ?
C4 C8 1.509(9) . ?
O7 C9 1.372(17) . ?
O7 H7A 0.87(2) . ?
C9 C10 1.544(19) . ?
C10 C24 1.294(17) . ?
C10 C16 1.427(18) . ?
C24 H24 0.9300 . ?
C24 C12 1.277(17) . ?
C12 C13 1.438(19) . ?
C12 C17 1.485(19) . ?
C13 H13 0.9300 . ?
N2 N2 1.30(3) 2_565 ?
N2 C16 1.59(2) 2_565 ?
N2 O12 1.320(17) . ?
N2 C15 1.44(6) . ?
N2 C15 1.31(6) 2_565 ?
C16 O12 1.588(19) 2_565 ?
C17 O10 1.22(2) . ?
O10 O11 1.46(2) . ?
C21 C20 1.54(7) . ?

loop_
_geom_torsion_atom_site_label_1
_geom_torsion_atom_site_label_2
_geom_torsion_atom_site_label_3
_geom_torsion_atom_site_label_4
_geom_torsion
_geom_torsion_site_symmetry_1
_geom_torsion_site_symmetry_2
_geom_torsion_site_symmetry_3
_geom_torsion_site_symmetry_4
_geom_torsion_publ_flag
Cu2 O4 C8 O3 -24.1(12) 2_666 . . . ?
Cu2 O4 C8 C4 155.3(5) 2_666 . . . ?
Cu2 O13 C19 C22 -49.8(15) . . . . ?
Cu2 O13 C19 C21 -8(5) . . . . ?
Cu2 O13 C19 C20 -110(3) . . . . ?
Cu2 O13 C20 C22 8(4) . . . . ?
Cu2 O13 C20 C19 83(3) . . . . ?
Cu2 O13 C20 C18 159(2) . . . . ?
Cu2 O13 C20 C21 50(3) . . . . ?
Cu2 N4 C22 C19 -49.0(12) . . . . ?
Cu2 N4 C22 C20 -22(3) . . . . ?
Cu1 N3 C18 C20 14(3) . . . . ?
Cu1 O1 C1 O2 13.9(12) . . . . ?
Cu1 O1 C1 C23 -165.4(5) . . . . ?
Cu1 O3 C8 O4 19.4(12) 2_666 . . . ?
Cu1 O3 C8 C4 -159.9(5) 2_666 . . . ?
Cu1 O13 C19 C22 167.0(10) . . . . ?
Cu1 O13 C19 C21 -151(5) . . . . ?
Cu1 O13 C19 C20 107(3) . . . . ?
Cu1 O13 C20 C22 -161(2) . . . . ?
Cu1 O13 C20 C19 -87(3) . . . . ?
Cu1 O13 C20 C18 -11(4) . . . . ?
Cu1 O13 C20 C21 -120(2) . . . . ?
N3 C18 C20 O13 -3(4) . . . . ?
N3 C18 C20 C22 140(4) . . . . ?
N3 C18 C20 C19 66(3) . . . . ?
N3 C18 C20 C21 101(3) . . . . ?
O1 C1 C23 C7 167.0(7) . . . . ?
O1 C1 C23 C3 -14.6(10) . . . . ?
O2 C1 C23 C7 -12.4(10) . . . . ?
O2 C1 C23 C3 166.0(7) . . . . ?
O9 C17 O10 O11 130(3) . . . . ?
O8 C9 C10 C24 179.3(15) . . . . ?
O8 C9 C10 C16 5(2) . . . . ?
O13 C19 C21 C20 -85(5) . . . . ?
O13 C19 C20 C22 113.2(13) . . . . ?
O13 C19 C20 C18 -113.4(14) . . . . ?
O13 C19 C20 C21 125(3) . . . . ?
N4 C22 C19 O13 64.6(15) . . . . ?
N4 C22 C19 C21 -65(3) . . . . ?
N4 C22 C19 C20 131(3) . . . . ?
N4 C22 C20 O13 10(4) . . . . ?
N4 C22 C20 C19 -59(3) . . . . ?
N4 C22 C20 C18 -133(4) . . . . ?
N4 C22 C20 C21 -70(3) . . . . ?
C7 C6 N1 O6 -6.8(11) . . . . ?
C7 C6 N1 O5 171.5(8) . . . . ?
C5 C6 N1 O6 173.7(7) . . . . ?
C5 C6 N1 O5 -8.0(11) . . . . ?
C5 C4 C8 O3 176.6(7) . . . . ?
C5 C4 C8 O4 -2.8(10) . . . . ?
C3 C4 C8 O3 0.6(10) . . . . ?
C3 C4 C8 O4 -178.8(6) . . . . ?
C14 N2 O12 C16 8(2) 2_565 . . 2_565 ?
C14 N2 O12 C16 175(3) . . . 2_565 ?
C14 N2 C15 N2 93(9) . . . 2_565 ?
C14 N2 C15 N2 -23(2) 2_565 . . 2_565 ?
C22 C19 C21 C20 -15(4) . . . . ?
C22 C19 C20 O13 -113.2(13) . . . . ?
C22 C19 C20 C18 133.3(19) . . . . ?
C22 C19 C20 C21 11(3) . . . . ?
C19 O13 C20 C22 -75(4) . . . . ?
C19 O13 C20 C18 76(4) . . . . ?
C19 O13 C20 C21 -33(3) . . . . ?
C19 C22 C20 O13 69(3) . . . . ?
C19 C22 C20 C18 -74(5) . . . . ?
C19 C22 C20 C21 -11(3) . . . . ?
C19 C21 C20 O13 53(3) . . . . ?
C19 C21 C20 C22 163(5) . . . . ?
C19 C21 C20 C18 -61(4) . . . . ?
C23 C7 C6 C5 -0.5(11) . . . . ?
C23 C7 C6 N1 -180.0(6) . . . . ?
C23 C3 C4 C5 -2.8(10) . . . . ?
C23 C3 C4 C8 173.2(6) . . . . ?
C6 C7 C23 C3 0.1(10) . . . . ?
C6 C7 C23 C1 178.5(6) . . . . ?
C6 C5 C4 C3 2.4(10) . . . . ?
C6 C5 C4 C8 -173.7(6) . . . . ?
C4 C5 C6 C7 -0.7(11) . . . . ?
C4 C5 C6 N1 178.7(6) . . . . ?
C4 C3 C23 C7 1.5(10) . . . . ?
C4 C3 C23 C1 -176.9(6) . . . . ?
O7 C9 C10 C24 3(2) . . . . ?
O7 C9 C10 C16 -170.5(13) . . . . ?
C9 C10 C24 C12 168.6(16) . . . . ?
C9 C10 C16 C14 -178(2) . . . . ?
C9 C10 C16 O12 -1(3) . . . 2_565 ?
C10 C24 C12 C13 15(3) . . . . ?
C10 C24 C12 C17 -169.0(16) . . . . ?
C24 C10 C16 C14 7(3) . . . . ?
C24 C10 C16 O12 -175.4(16) . . . 2_565 ?
C24 C12 C13 C14 -2(3) . . . . ?
C24 C12 C17 O9 19(2) . . . . ?
C24 C12 C17 O10 -160.6(18) . . . . ?
C12 C17 O10 O11 -51(4) . . . . ?
C13 C14 N2 C14 166(4) . . . 2_565 ?
C13 C14 N2 N2 166(4) . . . 2_565 ?
C13 C14 N2 O12 0(4) . . . . ?
C13 C14 N2 C15 -170(6) . . . 2_565 ?
C13 C14 N2 C15 91(10) . . . . ?
C13 C14 C16 C10 4(4) . . . . ?
C13 C14 C16 N2 -168(4) . . . 2_565 ?
C13 C14 C16 O12 -174(2) . . . 2_565 ?
C13 C12 C17 O9 -165.1(15) . . . . ?
C13 C12 C17 O10 15(2) . . . . ?
N2 C14 C13 C12 -103(9) 2_565 . . . ?
N2 C14 C13 C12 180(2) . . . . ?
N2 C14 N2 C14 -0.001(2) 2_565 . . 2_565 ?
N2 C14 N2 O12 -166(3) 2_565 . . . ?
N2 C14 N2 C15 -76(9) 2_565 . . . ?
N2 C14 N2 C15 24(2) 2_565 . . 2_565 ?
N2 C14 C16 C10 172(2) 2_565 . . . ?
N2 C14 C16 C10 178(3) . . . . ?
N2 C14 C16 N2 6(3) . . . 2_565 ?
N2 C14 C16 O12 -6(2) 2_565 . . 2_565 ?
N2 C14 C16 O12 0(4) . . . 2_565 ?
N2 N2 O12 C16 114(12) 2_565 . . 2_565 ?
C16 C14 C13 C12 -6(4) . . . . ?
C16 C14 N2 C14 -7(3) . . . 2_565 ?
C16 C14 N2 N2 -7(3) . . . 2_565 ?
C16 C14 N2 O12 -173(3) . . . . ?
C16 C14 N2 C15 17(3) . . . 2_565 ?
C16 C14 N2 C15 -82(10) . . . . ?
C16 C10 C24 C12 -17(2) . . . . ?
C16 N2 C15 N2 -89(7) 2_565 . . 2_565 ?
O12 N2 C15 N2 -169(3) . . . 2_565 ?
C17 C12 C13 C14 -178(2) . . . . ?
C15 N2 O12 C16 -16(4) 2_565 . . 2_565 ?
C15 N2 O12 C16 154(4) . . . 2_565 ?
C15 N2 C15 N2 -0.003(2) 2_565 . . 2_565 ?
C21 C19 C20 O13 -125(3) . . . . ?
C21 C19 C20 C22 -11(3) . . . . ?
C21 C19 C20 C18 122(3) . . . . ?
C20 O13 C19 C22 60(3) . . . . ?
C20 O13 C19 C21 102(6) . . . . ?
C20 C22 C19 O13 -66(3) . . . . ?
C20 C22 C19 C21 164(5) . . . . ?
